data_4511910
loop_
_publ_author_name
'Rajput, Lalit'

_publ_section_title
;
 Stable Crystalline Salts of Haloperidol: A Highly Water-Soluble Mesylate
 Salt
;
_journal_issue 10
_journal_name_full 'Crystal Growth &amp; Design'
_journal_page_first 5196
_journal_paper_doi 10.1021/cg500982u
_journal_volume 14
_journal_year 2014
_chemical_formula_sum 'C28 H29 Cl F N O6'
_chemical_formula_weight 529.97
_chemical_name_systematic
;
 ?
;
_space_group_IT_number 14
_symmetry_cell_setting monoclinic
_symmetry_space_group_name_Hall '-P 2ybc'
_symmetry_space_group_name_H-M 'P 1 21/c 1'
_atom_sites_solution_hydrogens geom
_atom_sites_solution_primary direct
_atom_sites_solution_secondary difmap
_audit_creation_method SHELXL-97
_cell_angle_alpha 90.00
_cell_angle_beta 101.095(4)
_cell_angle_gamma 90.00
_cell_formula_units_Z 4
_cell_length_a 8.2696(11)
_cell_length_b 14.4385(16)
_cell_length_c 21.086(3)
_cell_measurement_reflns_used 6733
_cell_measurement_temperature 150
_cell_measurement_theta_max 27.5
_cell_measurement_theta_min 2.5
_cell_volume 2470.6(6)
_computing_structure_refinement 'SHELXL-97 (Sheldrick, 2008)'
_diffrn_ambient_temperature 150
_diffrn_measured_fraction_theta_full 0.994
_diffrn_measured_fraction_theta_max 0.994
_diffrn_measurement_device_type Rigaku
_diffrn_measurement_method 'profile data from \w-scans'
_diffrn_radiation_monochromator graphite
_diffrn_radiation_source 'fine-focus sealed tube'
_diffrn_radiation_type MoK\a
_diffrn_radiation_wavelength 0.71073
_diffrn_reflns_av_R_equivalents 0.1810
_diffrn_reflns_av_sigmaI/netI 0.0955
_diffrn_reflns_limit_h_max 10
_diffrn_reflns_limit_h_min -10
_diffrn_reflns_limit_k_max 18
_diffrn_reflns_limit_k_min -18
_diffrn_reflns_limit_l_max 27
_diffrn_reflns_limit_l_min -27
_diffrn_reflns_number 25851
_diffrn_reflns_theta_full 27.55
_diffrn_reflns_theta_max 27.55
_diffrn_reflns_theta_min 1.72
_exptl_absorpt_coefficient_mu 0.208
_exptl_absorpt_correction_T_max 1.000
_exptl_absorpt_correction_T_min 0.844
_exptl_absorpt_correction_type multi-scan
_exptl_absorpt_process_details SADABS
_exptl_crystal_colour colorless
_exptl_crystal_density_diffrn 1.425
_exptl_crystal_density_method 'not measured'
_exptl_crystal_description block
_exptl_crystal_F_000 1112
_exptl_crystal_size_max 0.25
_exptl_crystal_size_mid 0.21
_exptl_crystal_size_min 0.20
_refine_diff_density_max 0.390
_refine_diff_density_min -0.555
_refine_diff_density_rms 0.089
_refine_ls_extinction_method none
_refine_ls_goodness_of_fit_ref 1.111
_refine_ls_hydrogen_treatment mixed
_refine_ls_matrix_type full
_refine_ls_number_parameters 350
_refine_ls_number_reflns 5675
_refine_ls_number_restraints 0
_refine_ls_restrained_S_all 1.111
_refine_ls_R_factor_all 0.0654
_refine_ls_R_factor_gt 0.0601
_refine_ls_shift/su_max 0.028
_refine_ls_shift/su_mean 0.002
_refine_ls_structure_factor_coef Fsqd
_refine_ls_weighting_details 'calc w=1/[\s^2^(Fo^2^)+(0.0812P)^2^+0.6491P] where P=(Fo^2^+2Fc^2^)/3'
_refine_ls_weighting_scheme calc
_refine_ls_wR_factor_gt 0.1710
_refine_ls_wR_factor_ref 0.1788
_reflns_number_gt 5116
_reflns_number_total 5675
_reflns_threshold_expression >2\s(I)
_cod_data_source_file cg500982u_si_002.cif
_cod_data_source_block 6
_cod_depositor_comments
;
The following automatic conversions were performed:

'_exptl_absorpt_correction_type' value 'Multi-scan' changed to
'multi-scan' according to
/home/saulius/struct/COD-crude-data--automatic-downloads/rss-feeds/ACS/lib/dictionaries/cif_core.dic
dictionary named 'cif_core.dic' version 2.4.2 from 2011-04-26.

Automatic conversion script
Id: cif_fix_values 2281 2013-09-26 08:29:07Z andrius 

 Adding full bibliography for 4511904--4511913.cif.
;
_cod_original_cell_volume 2470.6(5)
_cod_original_sg_symbol_H-M P2(1)/c
_cod_database_code 4511910

loop_
_symmetry_equiv_pos_as_xyz
'x, y, z'
'-x, y+1/2, -z+1/2'
'-x, -y, -z'
'x, -y-1/2, z-1/2'

loop_
_atom_site_label
_atom_site_type_symbol
_atom_site_fract_x
_atom_site_fract_y
_atom_site_fract_z
_atom_site_U_iso_or_equiv
_atom_site_adp_type
_atom_site_occupancy
_atom_site_symmetry_multiplicity
_atom_site_calc_flag
_atom_site_refinement_flags
H5A H 1.248(4) 0.6135(19) 0.1864(14) 0.045(8) Uiso 1 1 d .
H1N H 0.720(3) 0.7889(18) 0.2617(11) 0.029(6) Uiso 1 1 d .
H2A H 0.551(3) 0.976(2) 0.3911(13) 0.043(8) Uiso 1 1 d .
H6 H 0.762(4) 0.570(2) -0.0207(14) 0.044(8) Uiso 1 1 d .
Cl1 Cl -0.01459(6) 0.63462(4) 0.46697(2) 0.03692(17) Uani 1 1 d .
O2 O 0.56421(16) 0.92757(9) 0.40612(6) 0.0219(3) Uani 1 1 d .
F1 F 1.68451(16) 0.89835(12) 0.03625(7) 0.0484(4) Uani 1 1 d .
N1 N 0.75607(18) 0.83536(11) 0.28050(7) 0.0199(3) Uani 1 1 d .
O1 O 1.10664(19) 1.00210(10) 0.17906(7) 0.0341(3) Uani 1 1 d .
C12 C 0.4710(2) 0.87618(12) 0.29412(8) 0.0204(3) Uani 1 1 d .
H12A H 0.4213 0.8236 0.2691 0.025 Uiso 1 1 calc R
H12B H 0.3908 0.9260 0.2884 0.025 Uiso 1 1 calc R
C16 C 0.3646(2) 0.80174(12) 0.38713(8) 0.0203(3) Uani 1 1 d .
C14 C 0.6558(2) 0.78005(12) 0.37706(8) 0.0226(4) Uani 1 1 d .
H14A H 0.6886 0.7679 0.4230 0.027 Uiso 1 1 calc R
H14B H 0.6199 0.7220 0.3558 0.027 Uiso 1 1 calc R
C9 C 0.8684(2) 0.86553(14) 0.18056(9) 0.0255(4) Uani 1 1 d .
H9A H 0.8245 0.9262 0.1669 0.031 Uiso 1 1 calc R
H9B H 0.7848 0.8199 0.1642 0.031 Uiso 1 1 calc R
C11 C 0.6224(2) 0.90741(12) 0.26789(8) 0.0209(3) Uani 1 1 d .
H11A H 0.5913 0.9183 0.2218 0.025 Uiso 1 1 calc R
H11B H 0.6635 0.9652 0.2884 0.025 Uiso 1 1 calc R
C18 C 0.1826(2) 0.66822(13) 0.38086(9) 0.0262(4) Uani 1 1 d .
H18 H 0.1411 0.6135 0.3608 0.031 Uiso 1 1 calc R
C6 C 1.2838(2) 0.91844(12) 0.12411(8) 0.0219(4) Uani 1 1 d .
C21 C 0.2993(2) 0.83513(13) 0.43886(8) 0.0244(4) Uani 1 1 d .
H21 H 0.3354 0.8916 0.4576 0.029 Uiso 1 1 calc R
C13 C 0.5110(2) 0.84896(12) 0.36596(8) 0.0189(3) Uani 1 1 d .
C15 C 0.8034(2) 0.81633(13) 0.35142(8) 0.0239(4) Uani 1 1 d .
H15A H 0.8434 0.8728 0.3740 0.029 Uiso 1 1 calc R
H15B H 0.8915 0.7709 0.3592 0.029 Uiso 1 1 calc R
C7 C 1.1356(2) 0.92918(12) 0.15455(8) 0.0223(4) Uani 1 1 d .
C4 C 1.4703(2) 0.82520(15) 0.07519(10) 0.0323(4) Uani 1 1 d .
H4 H 1.5052 0.7680 0.0626 0.039 Uiso 1 1 calc R
C19 C 0.1278(2) 0.70062(14) 0.43504(9) 0.0255(4) Uani 1 1 d .
C17 C 0.3005(2) 0.71914(13) 0.35723(9) 0.0247(4) Uani 1 1 d .
H17 H 0.3377 0.6982 0.3209 0.030 Uiso 1 1 calc R
C20 C 0.1800(2) 0.78446(14) 0.46287(9) 0.0277(4) Uani 1 1 d .
H20 H 0.1364 0.8071 0.4973 0.033 Uiso 1 1 calc R
C2 C 1.5063(2) 0.99163(16) 0.08314(10) 0.0332(4) Uani 1 1 d .
H2 H 1.5644 1.0442 0.0754 0.040 Uiso 1 1 calc R
C8 C 1.0210(2) 0.84732(14) 0.15155(9) 0.0265(4) Uani 1 1 d .
H8A H 1.0813 0.7958 0.1743 0.032 Uiso 1 1 calc R
H8B H 0.9858 0.8291 0.1067 0.032 Uiso 1 1 calc R
C1 C 1.3712(2) 0.99760(14) 0.11353(9) 0.0281(4) Uani 1 1 d .
H1 H 1.3390 1.0550 0.1269 0.034 Uiso 1 1 calc R
C10 C 0.9057(2) 0.86149(13) 0.25416(9) 0.0246(4) Uani 1 1 d .
H10A H 0.9923 0.8165 0.2683 0.030 Uiso 1 1 calc R
H10B H 0.9452 0.9215 0.2712 0.030 Uiso 1 1 calc R
C3 C 1.5508(2) 0.90499(17) 0.06496(9) 0.0330(5) Uani 1 1 d .
C5 C 1.3344(2) 0.83225(13) 0.10509(9) 0.0267(4) Uani 1 1 d .
H5 H 1.2771 0.7792 0.1124 0.032 Uiso 1 1 calc R
O3 O 0.44409(14) 0.59496(9) 0.15101(6) 0.0222(3) Uani 1 1 d .
O5 O 1.17611(16) 0.61960(9) 0.20634(6) 0.0244(3) Uani 1 1 d .
O4 O 0.58628(15) 0.68402(9) 0.22869(6) 0.0256(3) Uani 1 1 d .
C24 C 0.8861(2) 0.62314(12) 0.19184(8) 0.0193(3) Uani 1 1 d .
H24 H 0.8957 0.6355 0.2357 0.023 Uiso 1 1 calc R
O6 O 0.85121(18) 0.56933(11) -0.00360(6) 0.0285(3) Uani 1 1 d .
C28 C 0.7160(2) 0.59852(12) 0.08599(8) 0.0197(3) Uani 1 1 d .
H28 H 0.6125 0.5944 0.0595 0.024 Uiso 1 1 calc R
C23 C 0.7306(2) 0.61724(11) 0.15203(8) 0.0182(3) Uani 1 1 d .
C22 C 0.5765(2) 0.63334(11) 0.17965(8) 0.0181(3) Uani 1 1 d .
C25 C 1.0272(2) 0.61032(12) 0.16558(8) 0.0187(3) Uani 1 1 d .
C26 C 1.0133(2) 0.59052(12) 0.09997(8) 0.0200(3) Uani 1 1 d .
H26 H 1.1072 0.5803 0.0828 0.024 Uiso 1 1 calc R
C27 C 0.8573(2) 0.58619(12) 0.06031(8) 0.0203(3) Uani 1 1 d .

loop_
_atom_site_aniso_label
_atom_site_aniso_U_11
_atom_site_aniso_U_22
_atom_site_aniso_U_33
_atom_site_aniso_U_23
_atom_site_aniso_U_13
_atom_site_aniso_U_12
Cl1 0.0287(3) 0.0512(3) 0.0323(3) 0.0110(2) 0.0094(2) -0.0084(2)
O2 0.0288(7) 0.0197(6) 0.0167(6) -0.0004(5) 0.0029(5) -0.0006(5)
F1 0.0287(7) 0.0831(11) 0.0388(7) 0.0106(7) 0.0198(5) 0.0091(7)
N1 0.0189(7) 0.0227(8) 0.0183(7) -0.0008(5) 0.0041(5) 0.0000(6)
O1 0.0396(8) 0.0261(7) 0.0417(8) -0.0076(6) 0.0207(6) -0.0016(6)
C12 0.0207(8) 0.0236(8) 0.0170(8) 0.0005(6) 0.0039(6) 0.0012(6)
C16 0.0215(8) 0.0221(8) 0.0177(7) 0.0023(6) 0.0048(6) 0.0023(6)
C14 0.0240(8) 0.0251(9) 0.0197(8) 0.0038(6) 0.0063(6) 0.0050(7)
C9 0.0225(9) 0.0321(10) 0.0233(9) -0.0009(7) 0.0079(7) -0.0031(7)
C11 0.0213(8) 0.0227(8) 0.0195(8) 0.0022(6) 0.0057(6) 0.0025(6)
C18 0.0239(9) 0.0257(9) 0.0295(9) 0.0008(7) 0.0062(7) -0.0012(7)
C6 0.0201(8) 0.0263(9) 0.0193(8) 0.0013(6) 0.0039(6) 0.0002(7)
C21 0.0250(9) 0.0275(9) 0.0216(8) -0.0005(6) 0.0065(7) 0.0017(7)
C13 0.0223(8) 0.0193(8) 0.0152(7) -0.0005(6) 0.0041(6) 0.0006(6)
C15 0.0206(8) 0.0331(10) 0.0179(8) 0.0039(6) 0.0033(6) 0.0041(7)
C7 0.0241(9) 0.0236(9) 0.0199(8) -0.0002(6) 0.0064(6) 0.0003(7)
C4 0.0275(10) 0.0400(11) 0.0302(10) -0.0045(8) 0.0075(7) 0.0084(8)
C19 0.0196(8) 0.0339(10) 0.0233(8) 0.0087(7) 0.0054(6) 0.0003(7)
C17 0.0261(9) 0.0263(9) 0.0235(8) -0.0021(6) 0.0090(7) -0.0006(7)
C20 0.0252(9) 0.0386(11) 0.0210(8) 0.0003(7) 0.0086(7) 0.0015(8)
C2 0.0237(9) 0.0427(12) 0.0341(10) 0.0100(8) 0.0075(7) -0.0046(8)
C8 0.0260(9) 0.0284(9) 0.0278(9) -0.0043(7) 0.0123(7) -0.0046(7)
C1 0.0264(9) 0.0280(9) 0.0301(9) 0.0023(7) 0.0060(7) -0.0006(7)
C10 0.0190(8) 0.0320(10) 0.0241(9) -0.0001(7) 0.0073(6) -0.0030(7)
C3 0.0193(9) 0.0571(13) 0.0242(9) 0.0058(8) 0.0082(7) 0.0060(8)
C5 0.0253(9) 0.0284(9) 0.0272(9) -0.0029(7) 0.0069(7) 0.0006(7)
O3 0.0169(6) 0.0249(7) 0.0261(6) -0.0042(5) 0.0078(5) -0.0016(5)
O5 0.0149(6) 0.0365(7) 0.0220(6) -0.0030(5) 0.0043(5) 0.0024(5)
O4 0.0233(6) 0.0302(7) 0.0263(7) -0.0101(5) 0.0123(5) -0.0042(5)
C24 0.0197(8) 0.0211(8) 0.0179(8) -0.0006(6) 0.0060(6) 0.0011(6)
O6 0.0237(7) 0.0472(9) 0.0157(6) -0.0032(5) 0.0065(5) 0.0055(6)
C28 0.0173(8) 0.0224(8) 0.0199(8) -0.0017(6) 0.0049(6) 0.0004(6)
C23 0.0186(8) 0.0179(8) 0.0199(8) -0.0008(6) 0.0087(6) -0.0001(6)
C22 0.0183(8) 0.0179(8) 0.0198(8) 0.0003(5) 0.0077(6) 0.0011(6)
C25 0.0171(8) 0.0190(8) 0.0204(8) 0.0003(6) 0.0046(6) 0.0007(6)
C26 0.0197(8) 0.0232(8) 0.0194(8) 0.0004(6) 0.0094(6) 0.0024(6)
C27 0.0233(8) 0.0223(8) 0.0167(8) -0.0005(6) 0.0077(6) 0.0028(6)

loop_
_atom_type_symbol
_atom_type_description
_atom_type_scat_dispersion_real
_atom_type_scat_dispersion_imag
_atom_type_scat_source
C C 0.0033 0.0016 'International Tables Vol C Tables 4.2.6.8 and 6.1.1.4'
H H 0.0000 0.0000 'International Tables Vol C Tables 4.2.6.8 and 6.1.1.4'
N N 0.0061 0.0033 'International Tables Vol C Tables 4.2.6.8 and 6.1.1.4'
O O 0.0106 0.0060 'International Tables Vol C Tables 4.2.6.8 and 6.1.1.4'
F F 0.0171 0.0103 'International Tables Vol C Tables 4.2.6.8 and 6.1.1.4'
Cl Cl 0.1484 0.1585 'International Tables Vol C Tables 4.2.6.8 and 6.1.1.4'

loop_
_geom_angle_atom_site_label_1
_geom_angle_atom_site_label_2
_geom_angle_atom_site_label_3
_geom_angle
C15 N1 C10 109.91(13)
C15 N1 C11 110.22(13)
C10 N1 C11 113.06(14)
C11 C12 C13 113.30(14)
C21 C16 C17 118.41(16)
C21 C16 C13 121.47(16)
C17 C16 C13 119.96(15)
C15 C14 C13 112.18(14)
C10 C9 C8 112.37(15)
N1 C11 C12 110.91(14)
C17 C18 C19 118.68(17)
C1 C6 C5 119.47(17)
C1 C6 C7 118.45(16)
C5 C6 C7 122.07(16)
C16 C21 C20 120.59(17)
O2 C13 C16 110.55(13)
O2 C13 C12 111.27(14)
C16 C13 C12 111.67(14)
O2 C13 C14 106.28(13)
C16 C13 C14 107.69(14)
C12 C13 C14 109.16(13)
N1 C15 C14 110.18(14)
O1 C7 C6 121.05(16)
O1 C7 C8 121.49(17)
C6 C7 C8 117.43(15)
C3 C4 C5 117.96(19)
C20 C19 C18 121.41(17)
C20 C19 Cl1 119.62(15)
C18 C19 Cl1 118.95(15)
C18 C17 C16 121.29(17)
C19 C20 C21 119.36(17)
C3 C2 C1 117.69(19)
C7 C8 C9 114.15(16)
C6 C1 C2 120.62(19)
N1 C10 C9 111.55(14)
F1 C3 C4 118.2(2)
F1 C3 C2 118.1(2)
C4 C3 C2 123.77(18)
C4 C5 C6 120.49(18)
C23 C24 C25 119.75(15)
C27 C28 C23 119.58(15)
C24 C23 C28 120.19(15)
C24 C23 C22 120.28(15)
C28 C23 C22 119.52(15)
O4 C22 O3 123.92(15)
O4 C22 C23 118.62(15)
O3 C22 C23 117.46(14)
O5 C25 C26 122.40(15)
O5 C25 C24 117.27(15)
C26 C25 C24 120.32(15)
C25 C26 C27 119.51(15)
O6 C27 C28 122.35(15)
O6 C27 C26 117.02(15)
C28 C27 C26 120.62(15)

loop_
_geom_bond_atom_site_label_1
_geom_bond_atom_site_label_2
_geom_bond_distance
Cl1 C19 1.7474(19)
O2 C13 1.434(2)
F1 C3 1.362(2)
N1 C15 1.497(2)
N1 C10 1.499(2)
N1 C11 1.504(2)
O1 C7 1.217(2)
C12 C11 1.530(2)
C12 C13 1.538(2)
C16 C21 1.393(2)
C16 C17 1.404(2)
C16 C13 1.529(2)
C14 C15 1.520(2)
C14 C13 1.540(2)
C9 C10 1.524(2)
C9 C8 1.527(3)
C18 C17 1.388(3)
C18 C19 1.389(3)
C6 C1 1.393(3)
C6 C5 1.396(3)
C6 C7 1.497(2)
C21 C20 1.399(3)
C7 C8 1.509(3)
C4 C3 1.368(3)
C4 C5 1.394(3)
C19 C20 1.378(3)
C2 C3 1.379(3)
C2 C1 1.393(3)
O3 C22 1.271(2)
O5 C25 1.366(2)
O4 C22 1.257(2)
C24 C23 1.396(2)
C24 C25 1.396(2)
O6 C27 1.361(2)
C28 C27 1.390(2)
C28 C23 1.401(2)
C23 C22 1.518(2)
C25 C26 1.396(2)
C26 C27 1.398(2)
